data_2233252
loop_
_publ_author_name
'Sun, Lili'
'Li, Guijuan'
'Su, Qing'

_publ_section_title
;
 3-[(2-Formylthiophen-3-yl)(hydroxy)methyl]thiophene-2-carbaldehyde
;
_journal_coeditor_code MW2040
_journal_issue 1
_journal_name_full 'Acta Crystallographica Section E'
_journal_page_first o182
_journal_paper_doi 10.1107/S1600536811052500
_journal_volume 68
_journal_year 2012
_chemical_formula_iupac 'C11 H8 O3 S2'
_chemical_formula_moiety 'C11 H8 O3 S2'
_chemical_formula_sum 'C11 H8 O3 S2'
_chemical_formula_weight 252.29
_chemical_name_systematic
;
3-[(2-Formylthiophen-3-yl)(hydroxy)methyl]thiophene-2-carbaldehyde
;
_space_group_IT_number 14
_symmetry_cell_setting monoclinic
_symmetry_space_group_name_Hall '-P 2ybc'
_symmetry_space_group_name_H-M 'P 1 21/c 1'
_atom_sites_solution_hydrogens geom
_atom_sites_solution_primary direct
_atom_sites_solution_secondary difmap
_cell_angle_alpha 90.00
_cell_angle_beta 101.998(4)
_cell_angle_gamma 90.00
_cell_formula_units_Z 4
_cell_length_a 7.6227(18)
_cell_length_b 10.136(2)
_cell_length_c 14.272(3)
_cell_measurement_reflns_used 2097
_cell_measurement_temperature 293(2)
_cell_measurement_theta_max 26.09
_cell_measurement_theta_min 2.48
_cell_volume 1078.6(4)
_computing_cell_refinement 'SAINT (Bruker, 1998)'
_computing_data_collection 'SMART (Bruker, 1998)'
_computing_data_reduction 'SAINT (Bruker, 1998)'
_computing_molecular_graphics 'SHELXTL (Sheldrick, 2008)'
_computing_publication_material 'SHELXTL (Sheldrick, 2008)'
_computing_structure_refinement 'SHELXL97 (Sheldrick, 2008)'
_computing_structure_solution 'SHELXS97 (Sheldrick, 2008)'
_diffrn_ambient_temperature 293(2)
_diffrn_detector_area_resol_mean 9.00
_diffrn_measured_fraction_theta_full 0.995
_diffrn_measured_fraction_theta_max 0.988
_diffrn_measurement_device_type 'Bruker SMART APEX CCD area-detector'
_diffrn_measurement_method 'phi and omega scans'
_diffrn_radiation_monochromator graphite
_diffrn_radiation_source 'fine-focus sealed tube'
_diffrn_radiation_type MoK\a
_diffrn_radiation_wavelength 0.71073
_diffrn_reflns_av_R_equivalents 0.0250
_diffrn_reflns_av_sigmaI/netI 0.0273
_diffrn_reflns_limit_h_max 9
_diffrn_reflns_limit_h_min -8
_diffrn_reflns_limit_k_max 12
_diffrn_reflns_limit_k_min -10
_diffrn_reflns_limit_l_max 17
_diffrn_reflns_limit_l_min -17
_diffrn_reflns_number 6687
_diffrn_reflns_theta_full 25.75
_diffrn_reflns_theta_max 26.09
_diffrn_reflns_theta_min 2.48
_diffrn_standards_decay_% 0
_exptl_absorpt_coefficient_mu 0.479
_exptl_absorpt_correction_T_max 0.9060
_exptl_absorpt_correction_T_min 0.8855
_exptl_absorpt_correction_type multi-scan
_exptl_absorpt_process_details
;
(SADABS; Bruker, 2001)
;
_exptl_crystal_colour yellow
_exptl_crystal_density_diffrn 1.554
_exptl_crystal_density_method 'not measured'
_exptl_crystal_description block
_exptl_crystal_F_000 520
_exptl_crystal_size_max 0.26
_exptl_crystal_size_mid 0.24
_exptl_crystal_size_min 0.21
_refine_diff_density_max 0.305
_refine_diff_density_min -0.172
_refine_ls_extinction_method none
_refine_ls_goodness_of_fit_ref 1.031
_refine_ls_hydrogen_treatment constr
_refine_ls_matrix_type full
_refine_ls_number_parameters 145
_refine_ls_number_reflns 2122
_refine_ls_number_restraints 0
_refine_ls_restrained_S_all 1.031
_refine_ls_R_factor_all 0.0501
_refine_ls_R_factor_gt 0.0407
_refine_ls_shift/su_max 0.000
_refine_ls_shift/su_mean 0.000
_refine_ls_structure_factor_coef Fsqd
_refine_ls_weighting_details 'calc w=1/[\s^2^(Fo^2^)+(0.0511P)^2^+0.3301P] where P=(Fo^2^+2Fc^2^)/3'
_refine_ls_weighting_scheme calc
_refine_ls_wR_factor_gt 0.0940
_refine_ls_wR_factor_ref 0.1000
_reflns_number_gt 1798
_reflns_number_total 2122
_reflns_threshold_expression I>2\s(I)
_cod_data_source_file mw2040.cif
_cod_data_source_block I
_cod_original_cell_volume 1078.7(4)
_cod_original_sg_symbol_H-M 'P 21/c'
_cod_database_code 2233252
_cod_database_fobs_code 2233252

loop_
_symmetry_equiv_pos_as_xyz
'x, y, z'
'-x, y+1/2, -z+1/2'
'-x, -y, -z'
'x, -y-1/2, z-1/2'

loop_
_atom_site_type_symbol
_atom_site_label
_atom_site_fract_x
_atom_site_fract_y
_atom_site_fract_z
_atom_site_U_iso_or_equiv
_atom_site_adp_type
_atom_site_calc_flag
_atom_site_refinement_flags
_atom_site_occupancy
_atom_site_symmetry_multiplicity
S S1 0.18693(8) 0.05474(6) 0.40611(4) 0.0483(2) Uani d . 1 1
S S2 0.35779(8) 0.71529(6) 0.45073(4) 0.04438(19) Uani d . 1 1
O O1 0.2719(2) 0.41275(16) 0.18884(10) 0.0461(4) Uani d . 1 1
H H1 0.2189 0.3605 0.1490 0.069 Uiso d R 1 1
O O3 -0.0407(2) 0.72325(18) 0.41728(12) 0.0549(5) Uani d . 1 1
C C2 0.2269(3) 0.2727(2) 0.32022(14) 0.0333(5) Uani d . 1 1
O O2 -0.1559(2) 0.3386(2) 0.33753(15) 0.0696(6) Uani d . 1 1
C C1 0.1038(3) 0.2063(2) 0.36192(15) 0.0364(5) Uani d . 1 1
C C8 0.2905(3) 0.5135(2) 0.33862(14) 0.0328(5) Uani d . 1 1
C C11 0.0174(3) 0.6327(2) 0.37609(15) 0.0434(5) Uani d . 1 1
H H11 -0.0644 0.5759 0.3388 0.052 Uiso calc R 1 1
C C7 0.2056(3) 0.6090(2) 0.38216(14) 0.0356(5) Uani d . 1 1
C C5 -0.0793(3) 0.2385(3) 0.36692(18) 0.0480(6) Uani d . 1 1
H H5 -0.1425 0.1769 0.3951 0.058 Uiso calc R 1 1
C C9 0.4790(3) 0.5276(2) 0.36272(15) 0.0391(5) Uani d . 1 1
H H9 0.5582 0.4716 0.3407 0.047 Uiso calc R 1 1
C C4 0.3810(3) 0.0795(2) 0.36802(17) 0.0487(6) Uani d . 1 1
H H4 0.4740 0.0184 0.3759 0.058 Uiso calc R 1 1
C C6 0.1976(3) 0.4072(2) 0.27314(14) 0.0344(5) Uani d . 1 1
H H6 0.0688 0.4260 0.2560 0.041 Uiso calc R 1 1
C C10 0.5322(3) 0.6320(2) 0.42159(16) 0.0435(5) Uani d . 1 1
H H10 0.6517 0.6553 0.4436 0.052 Uiso calc R 1 1
C C3 0.3852(3) 0.1982(2) 0.32482(16) 0.0424(5) Uani d . 1 1
H H3 0.4825 0.2276 0.3006 0.051 Uiso calc R 1 1

loop_
_atom_site_aniso_label
_atom_site_aniso_U_11
_atom_site_aniso_U_22
_atom_site_aniso_U_33
_atom_site_aniso_U_12
_atom_site_aniso_U_13
_atom_site_aniso_U_23
S1 0.0545(4) 0.0366(4) 0.0535(4) 0.0026(3) 0.0109(3) 0.0055(3)
S2 0.0443(3) 0.0373(3) 0.0493(4) -0.0010(2) 0.0045(2) -0.0050(3)
O1 0.0513(10) 0.0534(10) 0.0367(8) -0.0124(8) 0.0166(7) -0.0050(7)
O3 0.0456(10) 0.0604(12) 0.0575(10) 0.0198(8) 0.0077(8) -0.0096(9)
C2 0.0316(11) 0.0347(12) 0.0339(11) -0.0004(8) 0.0072(8) -0.0061(9)
O2 0.0489(11) 0.0614(13) 0.1079(16) 0.0157(9) 0.0376(10) 0.0192(11)
C1 0.0396(11) 0.0329(12) 0.0374(11) 0.0024(9) 0.0094(9) -0.0012(9)
C8 0.0331(11) 0.0305(11) 0.0348(10) 0.0013(8) 0.0073(8) 0.0064(8)
C11 0.0395(12) 0.0456(14) 0.0435(12) 0.0073(10) 0.0050(10) -0.0002(10)
C7 0.0346(11) 0.0351(12) 0.0355(11) 0.0012(9) 0.0040(8) 0.0025(9)
C5 0.0430(13) 0.0479(15) 0.0586(15) -0.0019(11) 0.0229(11) 0.0016(12)
C9 0.0322(11) 0.0417(13) 0.0451(12) 0.0005(9) 0.0118(9) 0.0047(10)
C4 0.0418(13) 0.0418(14) 0.0599(15) 0.0112(10) 0.0047(11) -0.0057(11)
C6 0.0306(10) 0.0379(12) 0.0358(11) -0.0001(9) 0.0094(8) 0.0012(9)
C10 0.0326(11) 0.0455(14) 0.0513(13) -0.0065(10) 0.0061(9) 0.0060(11)
C3 0.0327(11) 0.0430(13) 0.0519(13) 0.0018(10) 0.0098(10) -0.0056(11)

loop_
_atom_type_symbol
_atom_type_description
_atom_type_scat_dispersion_real
_atom_type_scat_dispersion_imag
_atom_type_scat_source
C C 0.0033 0.0016 'International Tables Vol C Tables 4.2.6.8 and 6.1.1.4'
H H 0.0000 0.0000 'International Tables Vol C Tables 4.2.6.8 and 6.1.1.4'
O O 0.0106 0.0060 'International Tables Vol C Tables 4.2.6.8 and 6.1.1.4'
S S 0.1246 0.1234 'International Tables Vol C Tables 4.2.6.8 and 6.1.1.4'

loop_
_geom_angle_atom_site_label_1
_geom_angle_atom_site_label_2
_geom_angle_atom_site_label_3
_geom_angle
C4 S1 C1 91.70(11)
C10 S2 C7 91.10(11)
C6 O1 H1 109.5
C1 C2 C3 111.6(2)
C1 C2 C6 125.23(18)
C3 C2 C6 123.17(19)
C2 C1 C5 131.0(2)
C2 C1 S1 111.02(16)
C5 C1 S1 117.75(17)
C7 C8 C9 111.52(19)
C7 C8 C6 125.27(18)
C9 C8 C6 123.21(19)
O3 C11 C7 123.5(2)
O3 C11 H11 118.2
C7 C11 H11 118.2
C8 C7 C11 130.1(2)
C8 C7 S2 111.65(15)
C11 C7 S2 118.27(17)
O2 C5 C1 125.2(2)
O2 C5 H5 117.4
C1 C5 H5 117.4
C10 C9 C8 112.8(2)
C10 C9 H9 123.6
C8 C9 H9 123.6
C3 C4 S1 112.42(18)
C3 C4 H4 123.8
S1 C4 H4 123.8
O1 C6 C8 106.03(16)
O1 C6 C2 111.10(17)
C8 C6 C2 111.21(16)
O1 C6 H6 109.5
C8 C6 H6 109.5
C2 C6 H6 109.5
C9 C10 S2 112.97(17)
C9 C10 H10 123.5
S2 C10 H10 123.5
C4 C3 C2 113.3(2)
C4 C3 H3 123.4
C2 C3 H3 123.4

loop_
_geom_bond_atom_site_label_1
_geom_bond_atom_site_label_2
_geom_bond_distance
S1 C4 1.698(3)
S1 C1 1.730(2)
S2 C10 1.698(2)
S2 C7 1.730(2)
O1 C6 1.434(2)
O1 H1 0.8200
O3 C11 1.222(3)
C2 C1 1.386(3)
C2 C3 1.414(3)
C2 C6 1.515(3)
O2 C5 1.201(3)
C1 C5 1.450(3)
C8 C7 1.383(3)
C8 C9 1.414(3)
C8 C6 1.503(3)
C11 C7 1.439(3)
C11 H11 0.9300
C5 H5 0.9300
C9 C10 1.359(3)
C9 H9 0.9300
C4 C3 1.355(3)
C4 H4 0.9300
C6 H6 0.9800
C10 H10 0.9300
C3 H3 0.9300

loop_
_geom_hbond_atom_site_label_D
_geom_hbond_atom_site_label_H
_geom_hbond_atom_site_label_A
_geom_hbond_site_symmetry_A
_geom_hbond_distance_DH
_geom_hbond_distance_HA
_geom_hbond_distance_DA
_geom_hbond_angle_DHA
_geom_hbond_publ_flag
C6 H6 O2 . 0.98 2.43 3.101(3) 125 y
C11 H11 O2 . 0.93 2.50 3.261(3) 139 y
C4 H4 O1 2_645 0.93 2.55 3.377(3) 149 y
C9 H9 O2 1_655 0.93 2.57 3.458(3) 160 y
C10 H10 O3 1_655 0.93 2.55 3.397(3) 152 y
O1 H1 O3 2_545 0.82 2.03 2.825(2) 162 y

loop_
_geom_torsion_atom_site_label_1
_geom_torsion_atom_site_label_2
_geom_torsion_atom_site_label_3
_geom_torsion_atom_site_label_4
_geom_torsion
C3 C2 C1 C5 -174.3(2)
C6 C2 C1 C5 4.5(4)
C3 C2 C1 S1 0.4(2)
C6 C2 C1 S1 179.10(16)
C4 S1 C1 C2 -0.71(16)
C4 S1 C1 C5 174.72(19)
C9 C8 C7 C11 178.7(2)
C6 C8 C7 C11 -1.0(4)
C9 C8 C7 S2 0.6(2)
C6 C8 C7 S2 -179.07(15)
O3 C11 C7 C8 -178.5(2)
O3 C11 C7 S2 -0.5(3)
C10 S2 C7 C8 -0.24(17)
C10 S2 C7 C11 -178.60(18)
C2 C1 C5 O2 -4.2(4)
S1 C1 C5 O2 -178.5(2)
C7 C8 C9 C10 -0.8(3)
C6 C8 C9 C10 178.91(18)
C1 S1 C4 C3 0.90(19)
C7 C8 C6 O1 129.0(2)
C9 C8 C6 O1 -50.6(2)
C7 C8 C6 C2 -110.1(2)
C9 C8 C6 C2 70.2(2)
C1 C2 C6 O1 -141.08(19)
C3 C2 C6 O1 37.5(3)
C1 C2 C6 C8 101.1(2)
C3 C2 C6 C8 -80.3(2)
C8 C9 C10 S2 0.6(3)
C7 S2 C10 C9 -0.21(18)
S1 C4 C3 C2 -0.9(3)
C1 C2 C3 C4 0.3(3)
C6 C2 C3 C4 -178.46(19)

loop_
_cod_related_entry_id
_cod_related_entry_database
_cod_related_entry_code
1 ChemSpider 30657354
